data_4509582
loop_
_publ_author_name
'Reany, Ofer'
'Kapon, Moshe'
'Botoshansky, Mark'
'Keinan, Ehud'

_publ_section_title
;
 Rich Polymorphism in Triacetone-Triperoxide
;
_journal_issue 8
_journal_name_full 'Crystal Growth &amp; Design'
_journal_page_first 3661
_journal_paper_doi 10.1021/cg900390y
_journal_volume 9
_journal_year 2009
_chemical_formula_moiety 'C9 H18 O6'
_chemical_formula_sum 'C9 H18 O6'
_chemical_formula_weight 222.23
_chemical_name_systematic
; 
 ? 
;
_space_group_IT_number 2
_symmetry_cell_setting triclinic
_symmetry_space_group_name_Hall '-P 1'
_symmetry_space_group_name_H-M 'P -1'
_atom_sites_solution_hydrogens geom
_atom_sites_solution_primary direct
_atom_sites_solution_secondary difmap
_audit_creation_method SHELXL-97
_cell_angle_alpha 82.56(2)
_cell_angle_beta 84.44(2)
_cell_angle_gamma 73.05(2)
_cell_formula_units_Z 4
_cell_length_a 8.901(2)
_cell_length_b 10.500(2)
_cell_length_c 12.576(2)
_cell_measurement_reflns_used 11052
_cell_measurement_temperature 200(1)
_cell_measurement_theta_max 25.028
_cell_measurement_theta_min 1.64
_cell_volume 1112.7(4)
_computing_cell_refinement 'HKL Scalepack (Otwinowski & Minor 1997)'
_computing_data_collection 'Nonius (1997), KappaCCD Collect Program'
_computing_data_reduction 'DENZO SMN (Otwinowski & Minor 1997)'
_computing_molecular_graphics 'TEXSAN  (MSC, 1999)'
_computing_structure_refinement 'SHELXL-97 (Sheldrick, 1997)'
_computing_structure_solution 'SHELXS-97 (Sheldrick, 1997)'
_diffrn_ambient_temperature 200.0(1)
_diffrn_measured_fraction_theta_full 0.982
_diffrn_measured_fraction_theta_max 0.982
_diffrn_measurement_device_type KappaCCD
_diffrn_measurement_method phi-scan
_diffrn_radiation_monochromator graphite
_diffrn_radiation_source 'fine-focus sealed tube'
_diffrn_radiation_type MoK\a
_diffrn_radiation_wavelength 0.71073
_diffrn_reflns_av_R_equivalents 0.0542
_diffrn_reflns_av_sigmaI/netI 0.0837
_diffrn_reflns_limit_h_max 10
_diffrn_reflns_limit_h_min -10
_diffrn_reflns_limit_k_max 12
_diffrn_reflns_limit_k_min -12
_diffrn_reflns_limit_l_max 14
_diffrn_reflns_limit_l_min -14
_diffrn_reflns_number 6575
_diffrn_reflns_theta_full 25.05
_diffrn_reflns_theta_max 25.05
_diffrn_reflns_theta_min 1.64
_diffrn_standards_number 0
_exptl_absorpt_coefficient_mu 0.111
_exptl_absorpt_correction_T_max 0.9868
_exptl_absorpt_correction_T_min 0.9706
_exptl_absorpt_correction_type none
_exptl_crystal_colour colorless
_exptl_crystal_density_diffrn 1.327
_exptl_crystal_density_method 'not measured'
_exptl_crystal_description plate
_exptl_crystal_F_000 480
_exptl_crystal_size_max 0.27
_exptl_crystal_size_mid 0.18
_exptl_crystal_size_min 0.12
_refine_diff_density_max 0.199
_refine_diff_density_min -0.180
_refine_diff_density_rms 0.042
_refine_ls_extinction_coef 0.061(10)
_refine_ls_extinction_expression Fc^*^=kFc[1+0.001xFc^2^\l^3^/sin(2\q)]^-1/4^
_refine_ls_extinction_method SHELXL
_refine_ls_goodness_of_fit_ref 0.889
_refine_ls_hydrogen_treatment constr
_refine_ls_matrix_type full
_refine_ls_number_parameters 490
_refine_ls_number_reflns 3872
_refine_ls_number_restraints 0
_refine_ls_restrained_S_all 0.889
_refine_ls_R_factor_all 0.1228
_refine_ls_R_factor_gt 0.0607
_refine_ls_shift/su_max 0.000
_refine_ls_shift/su_mean 0.000
_refine_ls_structure_factor_coef Fsqd
_refine_ls_weighting_details 'calc w=1/[\s^2^(Fo^2^)+(0.1039P)^2^+0.0000P] where P=(Fo^2^+2Fc^2^)/3'
_refine_ls_weighting_scheme calc
_refine_ls_wR_factor_gt 0.1558
_refine_ls_wR_factor_ref 0.1782
_reflns_number_gt 1883
_reflns_number_total 3872
_reflns_threshold_expression >2sigma(I)
_cod_data_source_file cg900390ysup1.cif
_cod_data_source_block 1c
_cod_original_cell_volume 1112.7(3)
_cod_database_code 4509582

loop_
_symmetry_equiv_pos_as_xyz
'x, y, z'
'-x, -y, -z'

loop_
_atom_site_label
_atom_site_type_symbol
_atom_site_fract_x
_atom_site_fract_y
_atom_site_fract_z
_atom_site_U_iso_or_equiv
_atom_site_adp_type
_atom_site_occupancy
_atom_site_symmetry_multiplicity
_atom_site_calc_flag
_atom_site_refinement_flags
O1A O -0.1620(4) 0.2431(3) -0.0094(2) 0.0448(9) Uani 0.706(4) 1 d P
O2A O -0.3361(4) 0.2774(3) -0.0066(3) 0.0450(9) Uani 0.706(4) 1 d P
O1C O -0.2735(10) 0.3097(7) 0.0256(5) 0.040(2) Uani 0.294(4) 1 d P
O2C O -0.2314(10) 0.2082(7) -0.0442(5) 0.0386(19) Uani 0.294(4) 1 d P
O3A O -0.3172(5) 0.0587(4) 0.0407(3) 0.0455(9) Uani 0.706(4) 1 d P
O4A O -0.3774(4) 0.0889(3) 0.1508(2) 0.0473(9) Uani 0.706(4) 1 d P
O3C O -0.4108(10) 0.1165(9) 0.0658(7) 0.050(2) Uani 0.294(4) 1 d P
O4C O -0.2776(9) 0.0164(8) 0.1035(7) 0.043(2) Uani 0.294(4) 1 d P
O5C O -0.2391(9) 0.1581(9) 0.2192(5) 0.046(2) Uani 0.294(4) 1 d P
O6C O -0.1030(10) 0.1664(12) 0.1514(7) 0.042(2) Uani 0.294(4) 1 d P
O5A O -0.1203(4) 0.0924(4) 0.1832(3) 0.0502(10) Uani 0.706(4) 1 d P
O6A O -0.1822(5) 0.2339(4) 0.1792(2) 0.0485(10) Uani 0.706(4) 1 d P
C1A C -0.1255(3) 0.2868(3) 0.0839(2) 0.0455(7) Uani 1 1 d .
C2A C -0.3747(3) 0.1676(3) -0.0341(2) 0.0459(7) Uani 1 1 d .
C3A C -0.2515(3) 0.0388(3) 0.2171(2) 0.0471(7) Uani 1 1 d .
C4A C -0.1893(5) 0.4280(5) 0.0876(4) 0.0560(13) Uani 0.706(4) 1 d P
H4A1 H -0.1550 0.4755 0.0218 0.084 Uiso 0.706(4) 1 calc PR
H4A2 H -0.1521 0.4544 0.1500 0.084 Uiso 0.706(4) 1 calc PR
H4A3 H -0.3045 0.4510 0.0938 0.084 Uiso 0.706(4) 1 calc PR
C5A C 0.0574(7) 0.2446(7) 0.0704(4) 0.0584(17) Uani 0.706(4) 1 d P
H5A1 H 0.0910 0.2854 0.0010 0.088 Uiso 0.706(4) 1 calc PR
H5A2 H 0.0968 0.1469 0.0730 0.088 Uiso 0.706(4) 1 calc PR
H5A3 H 0.0995 0.2750 0.1285 0.088 Uiso 0.706(4) 1 calc PR
C4C C -0.1940(14) 0.3978(14) 0.1594(10) 0.064(4) Uani 0.294(4) 1 d P
H4C1 H -0.1819 0.4831 0.1234 0.096 Uiso 0.294(4) 1 calc PR
H4C2 H -0.1377 0.3745 0.2255 0.096 Uiso 0.294(4) 1 calc PR
H4C3 H -0.3059 0.4061 0.1770 0.096 Uiso 0.294(4) 1 calc PR
C5C C 0.0167(17) 0.2871(14) 0.0226(10) 0.046(3) Uani 0.294(4) 1 d P
H5C1 H -0.0071 0.3445 -0.0451 0.069 Uiso 0.294(4) 1 calc PR
H5C2 H 0.0732 0.1956 0.0072 0.069 Uiso 0.294(4) 1 calc PR
H5C3 H 0.0823 0.3214 0.0632 0.069 Uiso 0.294(4) 1 calc PR
C6A C -0.3096(9) 0.1263(7) -0.1371(6) 0.0574(18) Uani 0.706(4) 1 d P
H6A1 H -0.3075 0.2053 -0.1875 0.086 Uiso 0.706(4) 1 calc PR
H6A2 H -0.3745 0.0779 -0.1640 0.086 Uiso 0.706(4) 1 calc PR
H6A3 H -0.2022 0.0675 -0.1303 0.086 Uiso 0.706(4) 1 calc PR
C7A C -0.5553(5) 0.2142(5) -0.0221(4) 0.0560(13) Uani 0.706(4) 1 d P
H7A1 H -0.5962 0.2678 -0.0883 0.084 Uiso 0.706(4) 1 calc PR
H7A2 H -0.5890 0.2686 0.0383 0.084 Uiso 0.706(4) 1 calc PR
H7A3 H -0.5960 0.1359 -0.0086 0.084 Uiso 0.706(4) 1 calc PR
C6C C -0.3137(18) 0.0560(17) -0.1208(14) 0.061(5) Uani 0.294(4) 1 d P
H6C1 H -0.2894 0.1003 -0.1911 0.091 Uiso 0.294(4) 1 calc PR
H6C2 H -0.3965 0.0134 -0.1269 0.091 Uiso 0.294(4) 1 calc PR
H6C3 H -0.2190 -0.0121 -0.0961 0.091 Uiso 0.294(4) 1 calc PR
C7C C -0.5187(14) 0.2637(13) -0.0742(8) 0.053(3) Uani 0.294(4) 1 d P
H7C1 H -0.4959 0.3027 -0.1469 0.079 Uiso 0.294(4) 1 calc PR
H7C2 H -0.5568 0.3349 -0.0267 0.079 Uiso 0.294(4) 1 calc PR
H7C3 H -0.5995 0.2175 -0.0759 0.079 Uiso 0.294(4) 1 calc PR
C8A C -0.3236(5) 0.0786(5) 0.3265(3) 0.0553(13) Uani 0.706(4) 1 d P
H8A1 H -0.3605 0.0056 0.3662 0.083 Uiso 0.706(4) 1 calc PR
H8A2 H -0.4126 0.1594 0.3174 0.083 Uiso 0.706(4) 1 calc PR
H8A3 H -0.2443 0.0966 0.3667 0.083 Uiso 0.706(4) 1 calc PR
C9A C -0.1739(7) -0.1002(6) 0.2168(4) 0.0568(15) Uani 0.706(4) 1 d P
H9A1 H -0.2520 -0.1490 0.2149 0.085 Uiso 0.706(4) 1 calc PR
H9A2 H -0.1158 -0.1328 0.2819 0.085 Uiso 0.706(4) 1 calc PR
H9A3 H -0.1004 -0.1145 0.1533 0.085 Uiso 0.706(4) 1 calc PR
C8C C -0.4058(12) 0.0375(10) 0.2899(8) 0.052(3) Uani 0.294(4) 1 d P
H8C1 H -0.4244 -0.0505 0.2929 0.078 Uiso 0.294(4) 1 calc PR
H8C2 H -0.4955 0.1065 0.2593 0.078 Uiso 0.294(4) 1 calc PR
H8C3 H -0.3935 0.0556 0.3626 0.078 Uiso 0.294(4) 1 calc PR
C9C C -0.1128(15) -0.0800(15) 0.2453(9) 0.053(3) Uani 0.294(4) 1 d P
H9C1 H -0.1400 -0.1629 0.2401 0.080 Uiso 0.294(4) 1 calc PR
H9C2 H -0.0859 -0.0786 0.3188 0.080 Uiso 0.294(4) 1 calc PR
H9C3 H -0.0225 -0.0756 0.1953 0.080 Uiso 0.294(4) 1 calc PR
O1D O 0.1194(10) 0.4086(9) 0.3166(6) 0.045(2) Uani 0.295(5) 1 d P
O2D O 0.1789(11) 0.2732(9) 0.3220(6) 0.047(2) Uani 0.295(5) 1 d P
O1B O 0.2380(4) 0.3415(4) 0.2812(2) 0.0476(9) Uani 0.705(5) 1 d P
O2B O 0.0977(4) 0.3320(5) 0.3517(3) 0.0461(10) Uani 0.705(5) 1 d P
O3B O 0.2679(5) 0.1906(3) 0.4750(2) 0.0466(9) Uani 0.705(5) 1 d P
O4B O 0.2305(4) 0.2942(3) 0.5457(2) 0.0448(9) Uani 0.705(5) 1 d P
O3D O 0.1613(8) 0.2603(8) 0.5120(5) 0.0384(19) Uani 0.295(5) 1 d P
O4D O 0.3314(9) 0.2237(8) 0.5071(6) 0.042(2) Uani 0.295(5) 1 d P
O5D O 0.3165(12) 0.4425(9) 0.4584(7) 0.042(2) Uani 0.295(5) 1 d P
O6D O 0.3768(8) 0.4111(8) 0.3533(6) 0.046(2) Uani 0.295(5) 1 d P
O5B O 0.4085(4) 0.3840(4) 0.4359(3) 0.0478(10) Uani 0.705(5) 1 d P
O6B O 0.2722(4) 0.4873(3) 0.3929(3) 0.0487(10) Uani 0.705(5) 1 d P
C1B C 0.2546(3) 0.4634(3) 0.2853(2) 0.0457(7) Uani 1 1 d .
C2B C 0.1306(3) 0.2124(4) 0.4144(2) 0.0489(8) Uani 1 1 d .
C3B C 0.3664(3) 0.3390(3) 0.5396(2) 0.0489(8) Uani 1 1 d .
C4B C 0.1138(6) 0.5715(6) 0.2541(4) 0.0567(14) Uani 0.705(5) 1 d P
H4B1 H 0.1321 0.6583 0.2581 0.085 Uiso 0.705(5) 1 calc PR
H4B2 H 0.0237 0.5631 0.3031 0.085 Uiso 0.705(5) 1 calc PR
H4B3 H 0.0916 0.5651 0.1805 0.085 Uiso 0.705(5) 1 calc PR
C5B C 0.4032(5) 0.4620(5) 0.2137(3) 0.0568(13) Uani 0.705(5) 1 d P
H5B1 H 0.4256 0.5483 0.2114 0.085 Uiso 0.705(5) 1 calc PR
H5B2 H 0.3877 0.4463 0.1409 0.085 Uiso 0.705(5) 1 calc PR
H5B3 H 0.4919 0.3903 0.2427 0.085 Uiso 0.705(5) 1 calc PR
C4D C 0.1698(16) 0.6041(13) 0.2807(9) 0.054(3) Uani 0.295(5) 1 d P
H4D1 H 0.2426 0.6558 0.2895 0.081 Uiso 0.295(5) 1 calc PR
H4D2 H 0.0864 0.6181 0.3385 0.081 Uiso 0.295(5) 1 calc PR
H4D3 H 0.1231 0.6337 0.2111 0.081 Uiso 0.295(5) 1 calc PR
C5D C 0.3270(13) 0.4234(11) 0.1746(7) 0.056(3) Uani 0.295(5) 1 d P
H5D1 H 0.3680 0.4948 0.1362 0.084 Uiso 0.295(5) 1 calc PR
H5D2 H 0.2463 0.4094 0.1333 0.084 Uiso 0.295(5) 1 calc PR
H5D3 H 0.4130 0.3404 0.1835 0.084 Uiso 0.295(5) 1 calc PR
C6B C -0.0140(6) 0.2122(6) 0.4798(4) 0.0555(14) Uani 0.705(5) 1 d P
H6B1 H 0.0106 0.1466 0.5431 0.083 Uiso 0.705(5) 1 calc PR
H6B2 H -0.0866 0.1883 0.4374 0.083 Uiso 0.705(5) 1 calc PR
H6B3 H -0.0633 0.3015 0.5027 0.083 Uiso 0.705(5) 1 calc PR
C7B C 0.1896(6) 0.1001(5) 0.3441(4) 0.0572(13) Uani 0.705(5) 1 d P
H7B1 H 0.1784 0.0166 0.3843 0.086 Uiso 0.705(5) 1 calc PR
H7B2 H 0.3008 0.0899 0.3219 0.086 Uiso 0.705(5) 1 calc PR
H7B3 H 0.1282 0.1207 0.2803 0.086 Uiso 0.705(5) 1 calc PR
C6D C -0.0636(14) 0.2623(15) 0.4292(9) 0.052(3) Uani 0.295(5) 1 d P
H6D1 H -0.0988 0.2179 0.4963 0.079 Uiso 0.295(5) 1 calc PR
H6D2 H -0.1080 0.2392 0.3685 0.079 Uiso 0.295(5) 1 calc PR
H6D3 H -0.0991 0.3595 0.4315 0.079 Uiso 0.295(5) 1 calc PR
C7D C 0.1879(15) 0.0733(15) 0.4138(10) 0.066(4) Uani 0.295(5) 1 d P
H7D1 H 0.1539 0.0292 0.4814 0.099 Uiso 0.295(5) 1 calc PR
H7D2 H 0.3031 0.0474 0.4059 0.099 Uiso 0.295(5) 1 calc PR
H7D3 H 0.1468 0.0461 0.3535 0.099 Uiso 0.295(5) 1 calc PR
C8B C 0.3095(8) 0.4465(7) 0.6142(4) 0.0622(18) Uani 0.705(5) 1 d P
H8B1 H 0.3270 0.4066 0.6884 0.093 Uiso 0.705(5) 1 calc PR
H8B2 H 0.1969 0.4896 0.6070 0.093 Uiso 0.705(5) 1 calc PR
H8B3 H 0.3675 0.5135 0.5959 0.093 Uiso 0.705(5) 1 calc PR
C9B C 0.5090(6) 0.2398(6) 0.5755(4) 0.0599(15) Uani 0.705(5) 1 d P
H9B1 H 0.4835 0.1861 0.6406 0.090 Uiso 0.705(5) 1 calc PR
H9B2 H 0.5849 0.2853 0.5910 0.090 Uiso 0.705(5) 1 calc PR
H9B3 H 0.5548 0.1813 0.5189 0.090 Uiso 0.705(5) 1 calc PR
C8D C 0.3040(17) 0.3787(16) 0.6426(10) 0.054(4) Uani 0.295(5) 1 d P
H8D1 H 0.3408 0.3038 0.6977 0.081 Uiso 0.295(5) 1 calc PR
H8D2 H 0.1887 0.4049 0.6446 0.081 Uiso 0.295(5) 1 calc PR
H8D3 H 0.3393 0.4548 0.6564 0.081 Uiso 0.295(5) 1 calc PR
C9D C 0.5616(13) 0.2779(14) 0.5305(11) 0.060(4) Uani 0.295(5) 1 d P
H9D1 H 0.5945 0.2053 0.5882 0.090 Uiso 0.295(5) 1 calc PR
H9D2 H 0.6097 0.3491 0.5373 0.090 Uiso 0.295(5) 1 calc PR
H9D3 H 0.5955 0.2433 0.4608 0.090 Uiso 0.295(5) 1 calc PR

loop_
_atom_site_aniso_label
_atom_site_aniso_U_11
_atom_site_aniso_U_22
_atom_site_aniso_U_33
_atom_site_aniso_U_23
_atom_site_aniso_U_13
_atom_site_aniso_U_12
O1A 0.045(2) 0.057(2) 0.0395(16) -0.0084(14) -0.0009(14) -0.0254(19)
O2A 0.042(2) 0.045(2) 0.0517(18) -0.0036(15) -0.0080(16) -0.0183(18)
O1C 0.036(4) 0.049(5) 0.036(4) -0.001(3) -0.011(3) -0.014(4)
O2C 0.037(4) 0.044(5) 0.040(4) -0.012(3) 0.002(3) -0.018(4)
O3A 0.057(2) 0.048(2) 0.033(2) -0.0037(18) -0.0025(19) -0.019(2)
O4A 0.0512(19) 0.058(2) 0.0355(19) -0.0046(15) 0.0029(15) -0.0226(17)
O3C 0.055(5) 0.069(6) 0.041(5) -0.017(4) 0.010(4) -0.041(5)
O4C 0.049(5) 0.052(5) 0.040(4) -0.006(4) -0.005(4) -0.029(4)
O5C 0.061(5) 0.046(5) 0.037(4) -0.012(4) 0.009(3) -0.023(5)
O6C 0.042(5) 0.038(6) 0.047(5) -0.001(5) -0.010(4) -0.012(5)
O5A 0.053(2) 0.053(3) 0.0476(19) -0.0022(19) -0.0014(15) -0.022(2)
O6A 0.062(2) 0.051(3) 0.0383(17) -0.0039(17) 0.0019(15) -0.026(2)
C1A 0.0547(17) 0.051(2) 0.0397(15) -0.0048(14) -0.0050(13) -0.0277(16)
C2A 0.0496(17) 0.050(2) 0.0458(16) -0.0018(15) -0.0100(14) -0.0248(16)
C3A 0.0544(18) 0.053(2) 0.0385(15) -0.0012(14) 0.0006(13) -0.0251(17)
C4A 0.068(3) 0.059(4) 0.052(3) -0.012(3) 0.010(3) -0.036(3)
C5A 0.060(4) 0.078(5) 0.047(3) -0.008(3) 0.006(3) -0.037(4)
C4C 0.080(8) 0.077(10) 0.055(7) -0.027(7) -0.004(7) -0.045(7)
C5C 0.061(8) 0.038(8) 0.049(8) -0.003(6) -0.001(7) -0.031(7)
C6A 0.074(4) 0.057(4) 0.048(3) -0.017(3) -0.011(2) -0.022(4)
C7A 0.054(3) 0.051(3) 0.067(3) 0.001(3) -0.011(2) -0.021(2)
C6C 0.043(6) 0.084(13) 0.066(9) -0.043(11) 0.009(5) -0.024(9)
C7C 0.072(8) 0.068(9) 0.035(6) 0.000(6) -0.021(5) -0.041(7)
C8A 0.066(3) 0.059(3) 0.045(2) -0.003(2) 0.004(2) -0.027(3)
C9A 0.060(4) 0.061(4) 0.046(3) -0.002(2) -0.003(2) -0.012(3)
C8C 0.058(6) 0.043(7) 0.057(6) 0.007(5) 0.003(5) -0.025(5)
C9C 0.057(8) 0.071(9) 0.036(6) 0.006(6) 0.003(5) -0.031(7)
O1D 0.049(5) 0.048(6) 0.044(4) -0.001(4) 0.003(3) -0.026(5)
O2D 0.056(5) 0.063(7) 0.034(4) -0.016(4) 0.015(4) -0.039(5)
O1B 0.052(2) 0.057(2) 0.0396(15) -0.0090(15) 0.0070(13) -0.026(2)
O2B 0.047(2) 0.054(3) 0.0423(19) -0.002(2) 0.0008(16) -0.024(2)
O3B 0.052(2) 0.050(2) 0.0429(16) -0.0108(15) -0.0077(16) -0.0181(19)
O4B 0.051(2) 0.055(2) 0.0377(16) -0.0128(14) 0.0028(15) -0.0283(19)
O3D 0.047(4) 0.041(5) 0.035(3) -0.006(3) 0.002(3) -0.025(4)
O4D 0.049(5) 0.041(5) 0.046(4) -0.011(3) 0.004(4) -0.027(4)
O5D 0.057(6) 0.028(5) 0.050(6) -0.010(4) -0.005(5) -0.024(5)
O6D 0.042(4) 0.060(5) 0.046(5) -0.015(4) 0.011(4) -0.031(4)
O5B 0.049(2) 0.059(3) 0.036(2) -0.0005(17) -0.0027(16) -0.0190(18)
O6B 0.059(2) 0.051(2) 0.0394(17) -0.0043(17) -0.0001(17) -0.0205(18)
C1B 0.0535(18) 0.054(2) 0.0357(14) -0.0032(14) 0.0015(13) -0.0275(17)
C2B 0.0575(18) 0.058(2) 0.0413(16) -0.0031(16) -0.0082(14) -0.0318(17)
C3B 0.0548(18) 0.063(2) 0.0389(15) -0.0022(15) -0.0028(14) -0.0340(17)
C4B 0.068(4) 0.049(4) 0.056(3) 0.000(2) 0.003(2) -0.025(3)
C5B 0.063(3) 0.069(4) 0.043(2) -0.005(2) 0.003(2) -0.029(3)
C4D 0.078(9) 0.047(8) 0.044(6) -0.006(5) 0.009(6) -0.034(7)
C5D 0.066(7) 0.053(7) 0.048(6) -0.003(5) 0.008(5) -0.018(6)
C6B 0.054(3) 0.068(4) 0.054(3) -0.003(3) -0.002(3) -0.034(3)
C7B 0.070(3) 0.050(3) 0.057(3) -0.012(3) -0.016(3) -0.019(2)
C6D 0.055(7) 0.081(11) 0.033(6) -0.013(6) -0.001(5) -0.034(7)
C7D 0.080(8) 0.095(12) 0.049(7) -0.023(8) 0.000(7) -0.062(8)
C8B 0.082(4) 0.081(5) 0.040(3) -0.016(3) 0.012(3) -0.050(4)
C9B 0.050(3) 0.087(5) 0.049(3) -0.007(3) -0.001(2) -0.030(3)
C8D 0.057(7) 0.074(11) 0.045(8) 0.000(7) -0.018(6) -0.039(8)
C9D 0.052(7) 0.069(9) 0.079(9) -0.024(7) 0.000(6) -0.043(6)

loop_
_atom_type_symbol
_atom_type_description
_atom_type_scat_dispersion_real
_atom_type_scat_dispersion_imag
_atom_type_scat_source
C C 0.0033 0.0016 'International Tables Vol C Tables 4.2.6.8 and 6.1.1.4'
H H 0.0000 0.0000 'International Tables Vol C Tables 4.2.6.8 and 6.1.1.4'
O O 0.0106 0.0060 'International Tables Vol C Tables 4.2.6.8 and 6.1.1.4'

loop_
_geom_angle_atom_site_label_1
_geom_angle_atom_site_label_2
_geom_angle_atom_site_label_3
_geom_angle
C1A O1A O2A 106.3(3)
C2A O2A O1A 107.5(3)
O1C O2C C2A 100.1(7)
C2A O3A O4A 111.3(4)
C3A O4A O3A 107.6(3)
C2A O3C O4C 108.9(9)
O3C O4C C3A 109.3(7)
C3A O5C O6C 106.4(8)
C1A O6C O5C 113.5(9)
O6A O5A C3A 105.9(3)
C1A O6A O5A 106.8(4)
O6A C1A O1A 115.6(3)
O6C C1A C5C 109.2(7)
O6A C1A C4A 103.2(3)
O1A C1A C4A 112.8(3)
O6C C1A C4C 104.9(7)
C5C C1A C4C 117.9(7)
O6A C1A C5A 113.1(3)
O1A C1A C5A 100.6(3)
C4A C1A C5A 111.9(4)
O6C C1A O1C 108.3(5)
C5C C1A O1C 118.7(6)
O1C C1A C4C 96.4(5)
O3A C2A O2A 108.9(2)
O3A C2A C6A 106.2(4)
O2A C2A C6A 114.8(3)
O3C C2A O2C 114.3(4)
O3C C2A C7C 107.6(6)
O2C C2A C7C 118.5(6)
O3A C2A C7A 110.1(3)
O2A C2A C7A 101.7(3)
C6A C2A C7A 115.1(4)
O3C C2A C6C 114.1(8)
O2C C2A C6C 95.3(6)
C7C C2A C6C 106.5(8)
O4A C3A C9A 115.5(3)
O4A C3A O5A 113.3(3)
C9A C3A O5A 99.7(3)
O5C C3A C9C 119.0(6)
O4A C3A C8A 103.4(3)
C9A C3A C8A 113.8(3)
O5A C3A C8A 111.6(3)
O5C C3A O4C 110.7(5)
C9C C3A O4C 101.5(6)
O5C C3A C8C 104.0(5)
C9C C3A C8C 113.4(6)
O4C C3A C8C 108.0(5)
C1A C4A H4A1 109.5
C1A C4A H4A2 109.5
H4A1 C4A H4A2 109.5
C1A C4A H4A3 109.5
H4A1 C4A H4A3 109.5
H4A2 C4A H4A3 109.5
C1A C5A H5A1 109.5
C1A C5A H5A2 109.5
H5A1 C5A H5A2 109.5
C1A C5A H5A3 109.5
H5A1 C5A H5A3 109.5
H5A2 C5A H5A3 109.5
C1A C4C H4C1 109.5
C1A C4C H4C2 109.5
H4C1 C4C H4C2 109.5
C1A C4C H4C3 109.5
H4C1 C4C H4C3 109.5
H4C2 C4C H4C3 109.5
C1A C5C H5C1 109.5
C1A C5C H5C2 109.5
H5C1 C5C H5C2 109.5
C1A C5C H5C3 109.5
H5C1 C5C H5C3 109.5
H5C2 C5C H5C3 109.5
C2A C6A H6A1 109.5
C2A C6A H6A2 109.5
H6A1 C6A H6A2 109.5
C2A C6A H6A3 109.5
H6A1 C6A H6A3 109.5
H6A2 C6A H6A3 109.5
C2A C7A H7A1 109.5
C2A C7A H7A2 109.5
H7A1 C7A H7A2 109.5
C2A C7A H7A3 109.5
H7A1 C7A H7A3 109.5
H7A2 C7A H7A3 109.5
C2A C6C H6C1 109.5
C2A C6C H6C2 109.5
H6C1 C6C H6C2 109.5
C2A C6C H6C3 109.5
H6C1 C6C H6C3 109.5
H6C2 C6C H6C3 109.5
C2A C7C H7C1 109.5
C2A C7C H7C2 109.5
H7C1 C7C H7C2 109.5
C2A C7C H7C3 109.5
H7C1 C7C H7C3 109.5
H7C2 C7C H7C3 109.5
C3A C8A H8A1 109.5
C3A C8A H8A2 109.5
H8A1 C8A H8A2 109.5
C3A C8A H8A3 109.5
H8A1 C8A H8A3 109.5
H8A2 C8A H8A3 109.5
C3A C9A H9A1 109.5
C3A C9A H9A2 109.5
H9A1 C9A H9A2 109.5
C3A C9A H9A3 109.5
H9A1 C9A H9A3 109.5
H9A2 C9A H9A3 109.5
C3A C8C H8C1 109.5
C3A C8C H8C2 109.5
H8C1 C8C H8C2 109.5
C3A C8C H8C3 109.5
H8C1 C8C H8C3 109.5
H8C2 C8C H8C3 109.5
C3A C9C H9C1 109.5
C3A C9C H9C2 109.5
H9C1 C9C H9C2 109.5
C3A C9C H9C3 109.5
H9C1 C9C H9C3 109.5
H9C2 C9C H9C3 109.5
C2B O2D O1D 111.7(9)
C1B O1B O2B 107.1(3)
C2B O2B O1B 109.7(4)
O4B O3B C2B 106.6(3)
C3B O4B O3B 105.1(3)
O4D O3D C2B 102.3(7)
O3D O4D C3B 104.0(7)
C3B O5D O6D 114.7(9)
C1B O6D O5D 107.5(8)
C3B O5B O6B 108.1(4)
C1B O6B O5B 108.9(3)
O1B C1B O6B 112.3(3)
O6D C1B C4D 119.6(6)
O1B C1B C4B 112.7(3)
O6B C1B C4B 102.7(3)
O1B C1B C5B 103.2(3)
O6B C1B C5B 111.1(3)
C4B C1B C5B 115.1(3)
O6D C1B C5D 104.6(5)
C4D C1B C5D 111.8(6)
O6D C1B O1D 112.8(5)
C4D C1B O1D 98.0(6)
O1D C1B C5D 109.9(6)
O2D C2B C7D 109.5(6)
O2B C2B O3B 112.2(3)
O2B C2B C6B 105.6(4)
O3B C2B C6B 114.7(3)
O2D C2B O3D 114.9(4)
C7D C2B O3D 113.6(6)
O2B C2B C7B 109.4(3)
O3B C2B C7B 99.9(3)
C6B C2B C7B 115.1(4)
O2D C2B C6D 109.4(7)
C7D C2B C6D 111.8(7)
O3D C2B C6D 97.1(5)
O5B C3B O4B 112.7(3)
O5D C3B C8D 111.5(8)
O5D C3B O4D 105.9(4)
C8D C3B O4D 117.2(6)
O5B C3B C9B 103.9(3)
O4B C3B C9B 115.9(4)
O5B C3B C8B 114.5(4)
O4B C3B C8B 99.1(3)
C9B C3B C8B 111.2(4)
O5D C3B C9D 110.6(6)
C8D C3B C9D 113.7(7)
O4D C3B C9D 96.8(5)
C1B C4B H4B1 109.5
C1B C4B H4B2 109.5
H4B1 C4B H4B2 109.5
C1B C4B H4B3 109.5
H4B1 C4B H4B3 109.5
H4B2 C4B H4B3 109.5
C1B C5B H5B1 109.5
C1B C5B H5B2 109.5
H5B1 C5B H5B2 109.5
C1B C5B H5B3 109.5
H5B1 C5B H5B3 109.5
H5B2 C5B H5B3 109.5
C1B C4D H4D1 109.5
C1B C4D H4D2 109.5
H4D1 C4D H4D2 109.5
C1B C4D H4D3 109.5
H4D1 C4D H4D3 109.5
H4D2 C4D H4D3 109.5
C1B C5D H5D1 109.5
C1B C5D H5D2 109.5
H5D1 C5D H5D2 109.5
C1B C5D H5D3 109.5
H5D1 C5D H5D3 109.5
H5D2 C5D H5D3 109.5
C2B C6B H6B1 109.5
C2B C6B H6B2 109.5
H6B1 C6B H6B2 109.5
C2B C6B H6B3 109.5
H6B1 C6B H6B3 109.5
H6B2 C6B H6B3 109.5
C2B C7B H7B1 109.5
C2B C7B H7B2 109.5
H7B1 C7B H7B2 109.5
C2B C7B H7B3 109.5
H7B1 C7B H7B3 109.5
H7B2 C7B H7B3 109.5
C2B C6D H6D1 109.5
C2B C6D H6D2 109.5
H6D1 C6D H6D2 109.5
C2B C6D H6D3 109.5
H6D1 C6D H6D3 109.5
H6D2 C6D H6D3 109.5
C2B C7D H7D1 109.5
C2B C7D H7D2 109.5
H7D1 C7D H7D2 109.5
C2B C7D H7D3 109.5
H7D1 C7D H7D3 109.5
H7D2 C7D H7D3 109.5
C3B C8B H8B1 109.5
C3B C8B H8B2 109.5
H8B1 C8B H8B2 109.5
C3B C8B H8B3 109.5
H8B1 C8B H8B3 109.5
H8B2 C8B H8B3 109.5
C3B C9B H9B1 109.5
C3B C9B H9B2 109.5
H9B1 C9B H9B2 109.5
C3B C9B H9B3 109.5
H9B1 C9B H9B3 109.5
H9B2 C9B H9B3 109.5
C3B C8D H8D1 109.5
C3B C8D H8D2 109.5
H8D1 C8D H8D2 109.5
C3B C8D H8D3 109.5
H8D1 C8D H8D3 109.5
H8D2 C8D H8D3 109.5
C3B C9D H9D1 109.5
C3B C9D H9D2 109.5
H9D1 C9D H9D2 109.5
C3B C9D H9D3 109.5
H9D1 C9D H9D3 109.5
H9D2 C9D H9D3 109.5

loop_
_geom_bond_atom_site_label_1
_geom_bond_atom_site_label_2
_geom_bond_distance
_geom_bond_publ_flag
O1A C1A 1.411(4) ?
O1C C1A 1.513(9) ?```
O1A O2A 1.483(5) ?
O2A C2A 1.387(5) ?
O1C O2C 1.411(11) ?
O2C C2A 1.447(9) ?
O3A C2A 1.388(5) ?
O3A O4A 1.475(4) ?
O4A C3A 1.397(4) ?
O3C C2A 1.347(9) ?
O3C O4C 1.411(13) ?
O4C C3A 1.528(9) ?
O5C C3A 1.293(8) ?
O5C O6C 1.430(13) ?
O6C C1A 1.402(11) ?
O5A O6A 1.423(6) ?
O5A C3A 1.445(5) ?
O6A C1A 1.369(4) ?
C1A C5C 1.418(14) ?
C1A C4A 1.430(5) ?
C1A C4C 1.546(11) ?
C1A C5A 1.556(7) ?
C2A C6A 1.435(7) ?
C2A C7C 1.468(12) ?
C2A C7A 1.536(5) ?
C2A C6C 1.644(14) ?
C3A C9A 1.421(7) ?
C3A C9C 1.509(15) ?
C3A C8A 1.517(4) ?
C3A C8C 1.578(9) ?
C4A H4A1 0.9800 ?
C4A H4A2 0.9800 ?
C4A H4A3 0.9800 ?
C5A H5A1 0.9800 ?
C5A H5A2 0.9800 ?
C5A H5A3 0.9800 ?
C4C H4C1 0.9800 ?
C4C H4C2 0.9800 ?
C4C H4C3 0.9800 ?
C5C H5C1 0.9800 ?
C5C H5C2 0.9800 ?
C5C H5C3 0.9800 ?
C6A H6A1 0.9800 ?
C6A H6A2 0.9800 ?
C6A H6A3 0.9800 ?
C7A H7A1 0.9800 ?
C7A H7A2 0.9800 ?
C7A H7A3 0.9800 ?
C6C H6C1 0.9800 ?
C6C H6C2 0.9800 ?
C6C H6C3 0.9800 ?
C7C H7C1 0.9800 ?
C7C H7C2 0.9800 ?
C7C H7C3 0.9800 ?
C8A H8A1 0.9800 ?
C8A H8A2 0.9800 ?
C8A H8A3 0.9800 ?
C9A H9A1 0.9800 ?
C9A H9A2 0.9800 ?
C9A H9A3 0.9800 ?
C8C H8C1 0.9800 ?
C8C H8C2 0.9800 ?
C8C H8C3 0.9800 ?
C9C H9C1 0.9800 ?
C9C H9C2 0.9800 ?
C9C H9C3 0.9800 ?
O1D O2D 1.360(13) ?
O2D C2B 1.347(9) ?
O1B C1B 1.339(4) ?
O1D C1B 1.478(9) ?
O1B O2B 1.480(5) ?
O2B C2B 1.364(5) ?
O3B O4B 1.437(5) ?
O3B C2B 1.448(5) ?
O4B C3B 1.412(5) ?
O3D O4D 1.447(11) ?
O3D C2B 1.461(9) ?
O4D C3B 1.449(9) ?
O5D C3B 1.392(11) ?
O5D O6D 1.421(12) ?
O6D C1B 1.387(9) ?
O5B C3B 1.383(4) ?
O5B O6B 1.465(6) ?
O6B C1B 1.439(4) ?
C1B C4D 1.447(13) ?
C1B C4B 1.471(6) ?
C1B C5B 1.524(4) ?
C1B C5D 1.533(9) ?
C2B C7D 1.400(14) ?
C2B C6B 1.459(5) ?
C2B C7B 1.506(6) ?
C2B C6D 1.653(12) ?
C3B C8D 1.423(14) ?
C3B C9B 1.456(6) ?
C3B C8B 1.504(7) ?
C3B C9D 1.666(12) ?
C4B H4B1 0.9800 ?
C4B H4B2 0.9800 ?
C4B H4B3 0.9800 ?
C5B H5B1 0.9800 ?
C5B H5B2 0.9800 ?
C5B H5B3 0.9800 ?
C4D H4D1 0.9800 ?
C4D H4D2 0.9800 ?
C4D H4D3 0.9800 ?
C5D H5D1 0.9800 ?
C5D H5D2 0.9800 ?
C5D H5D3 0.9800 ?
C6B H6B1 0.9800 ?
C6B H6B2 0.9800 ?
C6B H6B3 0.9800 ?
C7B H7B1 0.9800 ?
C7B H7B2 0.9800 ?
C7B H7B3 0.9800 ?
C6D H6D1 0.9800 ?
C6D H6D2 0.9800 ?
C6D H6D3 0.9800 ?
C7D H7D1 0.9800 ?
C7D H7D2 0.9800 ?
C7D H7D3 0.9800 ?
C8B H8B1 0.9800 ?
C8B H8B2 0.9800 ?
C8B H8B3 0.9800 ?
C9B H9B1 0.9800 ?
C9B H9B2 0.9800 ?
C9B H9B3 0.9800 ?
C8D H8D1 0.9800 ?
C8D H8D2 0.9800 ?
C8D H8D3 0.9800 ?
C9D H9D1 0.9800 ?
C9D H9D2 0.9800 ?
C9D H9D3 0.9800 ?

loop_
_geom_torsion_atom_site_label_1
_geom_torsion_atom_site_label_2
_geom_torsion_atom_site_label_3
_geom_torsion_atom_site_label_4
_geom_torsion
C1A O1A O2A C2A -135.7(3)
C2A O3A O4A C3A -136.6(3)
O5A O6A C1A O1A 57.9(4)
O5A O6A C1A C4A -178.5(3)
O5A O6A C1A C5A -57.4(4)
O2A O1A C1A O6A 57.7(4)
O2A O1A C1A C4A -60.8(3)
O2A O1A C1A C5A 179.9(3)
O4A O3A C2A O2A 56.2(4)
O4A O3A C2A C6A -179.6(4)
O4A O3A C2A C7A -54.4(4)
O1A O2A C2A O3A 61.0(3)
O1A O2A C2A C6A -58.0(5)
O1A O2A C2A C7A 177.2(3)
O3A O4A C3A C9A -56.8(4)
O3A O4A C3A O5A 57.2(4)
O3A O4A C3A C8A 178.2(3)
O6A O5A C3A O4A 56.4(3)
O6A O5A C3A C9A 179.6(3)
O6A O5A C3A C8A -59.9(4)
C3A O5A O6A C1A -133.5(3)
C1A O1C O2C C2A 139.2(5)
O1C O2C C2A O3C -62.6(7)
O4C O3C C2A O2C -50.5(8)
C2A O3C O4C C3A 132.3(6)
O3C O4C C3A O5C -55.8(7)
O6C O5C C3A O4C -62.4(7)
C3A O5C O6C C1A 136.7(7)
O5C O6C C1A O1C -51.1(8)
O2C O1C C1A O6C -68.8(7)
O2C O1C C1A C4C -176.9(7)
O2C O1C C1A C5C 56.4(9)
O5C O6C C1A C4C 51.0(8)
O5C O6C C1A C5C 178.2(8)
O1C O2C C2A C6C 177.9(8)
O1C O2C C2A C7C 65.9(7)
O4C O3C C2A C6C 57.7(8)
O4C O3C C2A C7C 175.7(6)
O3C O4C C3A C8C 57.4(7)
O3C O4C C3A C9C 176.9(7)
O6C O5C C3A C8C -178.2(7)
O6C O5C C3A C9C 54.5(8)
C1B O1B O2B C2B -134.6(3)
O1B O2B C2B O3B 54.8(4)
O4B O3B C2B O2B 62.9(4)
C2B O3B O4B C3B -136.6(3)
O3B O4B C3B O5B 57.5(4)
O6B O5B C3B O4B 54.8(4)
C3B O5B O6B C1B -135.1(3)
O5B O6B C1B O1B 57.6(3)
O2B O1B C1B O6B 58.6(3)
O2B O1B C1B C4B -56.8(4)
O2B O1B C1B C5B 178.4(3)
O5B O6B C1B C4B 178.9(3)
O5B O6B C1B C5B -57.4(4)
O1B O2B C2B C6B -179.6(3)
O1B O2B C2B C7B -55.1(4)
O4B O3B C2B C6B -57.7(4)
O4B O3B C2B C7B 178.7(3)
O3B O4B C3B C8B 178.9(3)
O3B O4B C3B C9B -62.1(4)
O6B O5B C3B C8B -57.4(4)
O6B O5B C3B C9B -178.9(3)
C1B O1D O2D C2B 130.8(7)
O1D O2D C2B O3D -53.9(9)
O4D O3D C2B O2D -63.8(8)
C2B O3D O4D C3B 138.1(5)
O3D O4D C3B O5D -66.9(7)
O6D O5D C3B O4D -52.6(8)
C3B O5D O6D C1B 138.0(7)
O5D O6D C1B O1D -59.4(7)
O2D O1D C1B O6D -54.6(7)
O2D O1D C1B C4D 178.4(7)
O2D O1D C1B C5D 61.7(8)
O5D O6D C1B C4D 55.1(8)
O5D O6D C1B C5D -178.9(6)
O1D O2D C2B C6D 54.0(8)
O1D O2D C2B C7D 176.9(7)
O4D O3D C2B C6D -179.0(7)
O4D O3D C2B C7D 63.4(7)
O3D O4D C3B C8D 58.1(9)
O3D O4D C3B C9D 179.3(7)
O6D O5D C3B C8D 178.8(7)
O6D O5D C3B C9D 51.2(8)
